data_7053526
loop_
_publ_author_name
'Langer, Jens'
'Krieck, Sven'
'G\"orls, Helmar'
'Kreisel, G\"unter'
'Seidel, Wolfgang'
'Westerhausen, Matthias'

_publ_section_title
;
 Organic heterobimetallic complexes of the alkaline earth metals (Ae = Ca,
 Sr, Ba) with tetrahedral metallate anions of three-valent metals (M = B,
 Al, Ga, and V)
;
_journal_issue 8
_journal_name_full 'New Journal of Chemistry'
_journal_page_first 1667
_journal_paper_doi 10.1039/c0nj00136h
_journal_volume 34
_journal_year 2010
_chemical_formula_moiety 'C27 H33 Al N, C14 H32 Li N2 O2'
_chemical_formula_sum 'C41 H65 Al Li N3 O2'
_chemical_formula_weight 665.88
_chemical_name_systematic
;
?
;
_space_group_IT_number 15
_symmetry_cell_setting monoclinic
_symmetry_space_group_name_Hall '-C 2yc'
_symmetry_space_group_name_H-M 'C 1 2/c 1'
_atom_sites_solution_hydrogens geom
_atom_sites_solution_primary direct
_atom_sites_solution_secondary difmap
_audit_creation_method SHELXL-97
_cell_angle_alpha 90.00
_cell_angle_beta 95.514(3)
_cell_angle_gamma 90.00
_cell_formula_units_Z 8
_cell_length_a 17.0743(5)
_cell_length_b 16.2193(4)
_cell_length_c 30.1905(9)
_cell_measurement_reflns_used 14979
_cell_measurement_temperature 183(2)
_cell_measurement_theta_max 27.47
_cell_measurement_theta_min 3.12
_cell_volume 8322.1(4)
_computing_cell_refinement DENZO
_computing_data_collection COLLECT
_computing_data_reduction DENZO
_computing_molecular_graphics SHELXTL/PC
_computing_publication_material SHELXL-97
_computing_structure_refinement 'SHELXL-97 (Sheldrick, 1997)'
_computing_structure_solution 'SHELXS-97 (Sheldrick, 1990)'
_diffrn_ambient_temperature 183(2)
_diffrn_measured_fraction_theta_full 0.803
_diffrn_measured_fraction_theta_max 0.803
_diffrn_measurement_device_type KappaCCD
_diffrn_measurement_method 'phi- + omega-can'
_diffrn_radiation_monochromator graphite
_diffrn_radiation_source 'fine-focus sealed tube'
_diffrn_radiation_type MoK\a
_diffrn_radiation_wavelength 0.71073
_diffrn_reflns_av_R_equivalents 0.0969
_diffrn_reflns_av_sigmaI/netI 0.1136
_diffrn_reflns_limit_h_max 21
_diffrn_reflns_limit_h_min -21
_diffrn_reflns_limit_k_max 18
_diffrn_reflns_limit_k_min -20
_diffrn_reflns_limit_l_max 38
_diffrn_reflns_limit_l_min -39
_diffrn_reflns_number 14979
_diffrn_reflns_theta_full 27.47
_diffrn_reflns_theta_max 27.47
_diffrn_reflns_theta_min 3.12
_exptl_absorpt_coefficient_mu 0.083
_exptl_absorpt_correction_type none
_exptl_crystal_colour colourless
_exptl_crystal_density_diffrn 1.063
_exptl_crystal_density_method 'not measured'
_exptl_crystal_description prism
_exptl_crystal_F_000 2912
_exptl_crystal_size_max 0.05
_exptl_crystal_size_mid 0.05
_exptl_crystal_size_min 0.04
_refine_diff_density_max 0.270
_refine_diff_density_min -0.248
_refine_diff_density_rms 0.050
_refine_ls_extinction_method none
_refine_ls_goodness_of_fit_ref 1.023
_refine_ls_hydrogen_treatment constr
_refine_ls_matrix_type full
_refine_ls_number_parameters 441
_refine_ls_number_reflns 7658
_refine_ls_number_restraints 0
_refine_ls_restrained_S_all 1.023
_refine_ls_R_factor_all 0.1780
_refine_ls_R_factor_gt 0.0884
_refine_ls_shift/su_max 0.000
_refine_ls_shift/su_mean 0.000
_refine_ls_structure_factor_coef Fsqd
_refine_ls_weighting_details 'calc w=1/[\s^2^(Fo^2^)+(0.0861P)^2^+17.6800P] where P=(Fo^2^+2Fc^2^)/3'
_refine_ls_weighting_scheme calc
_refine_ls_wR_factor_gt 0.1945
_refine_ls_wR_factor_ref 0.2456
_reflns_number_gt 3932
_reflns_number_total 7658
_reflns_threshold_expression >2sigma(I)
_cod_data_source_file c0nj00136h.txt
_cod_data_source_block FO3786
_cod_depositor_comments
;
The following automatic conversions were performed:

'_exptl_absorpt_correction_type' value 'NONE' changed to 'none'
according to /home/saulius/struct/CIF-dictionaries/cif_core.dic
dictionary named 'cif_core.dic' version 2.4.2 from 2011-04-26.

Automatic conversion script
Id: cif_fix_values 1891 2012-01-12 08:04:46Z andrius 
;
_cod_original_sg_symbol_H-M 'C 2/c'
_cod_database_code 7053526

loop_
_symmetry_equiv_pos_as_xyz
'x, y, z'
'-x, y, -z+1/2'
'x+1/2, y+1/2, z'
'-x+1/2, y+1/2, -z+1/2'
'-x, -y, -z'
'x, -y, z-1/2'
'-x+1/2, -y+1/2, -z'
'x+1/2, -y+1/2, z-1/2'

loop_
_atom_site_label
_atom_site_type_symbol
_atom_site_fract_x
_atom_site_fract_y
_atom_site_fract_z
_atom_site_U_iso_or_equiv
_atom_site_adp_type
_atom_site_occupancy
_atom_site_symmetry_multiplicity
_atom_site_calc_flag
_atom_site_refinement_flags
Al1 Al 0.74535(7) 0.10518(7) 0.11396(4) 0.0354(3) Uani 1 1 d .
Li1 Li 0.7307(5) -0.3655(5) 0.1439(3) 0.058(2) Uani 1 1 d .
O1 O 0.7002(2) -0.2766(2) 0.10320(10) 0.0686(10) Uani 1 1 d .
O2 O 0.62895(19) -0.4071(2) 0.15710(10) 0.0663(9) Uani 1 1 d .
N1 N 0.65435(17) 0.15629(19) 0.08566(10) 0.0346(7) Uani 1 1 d .
N2 N 0.8244(2) -0.3270(2) 0.18878(12) 0.0574(10) Uani 1 1 d .
N3 N 0.8034(2) -0.4582(3) 0.12356(13) 0.0636(11) Uani 1 1 d .
C1 C 0.6112(2) 0.1219(3) 0.04430(13) 0.0410(10) Uani 1 1 d .
C2 C 0.5215(2) 0.1304(3) 0.04428(17) 0.0601(13) Uani 1 1 d .
H2A H 0.4964 0.1140 0.0146 0.072 Uiso 1 1 calc R
H2B H 0.5033 0.0914 0.0664 0.072 Uiso 1 1 calc R
C3 C 0.4937(3) 0.2158(3) 0.05478(18) 0.0724(16) Uani 1 1 d .
H3A H 0.5056 0.2547 0.0311 0.087 Uiso 1 1 calc R
H3B H 0.4361 0.2156 0.0566 0.087 Uiso 1 1 calc R
C4 C 0.5359(2) 0.2416(3) 0.09880(16) 0.0565(13) Uani 1 1 d .
H4A H 0.5186 0.2056 0.1225 0.068 Uiso 1 1 calc R
H4B H 0.5203 0.2988 0.1053 0.068 Uiso 1 1 calc R
C5 C 0.6266(2) 0.2376(2) 0.10034(12) 0.0385(9) Uani 1 1 d .
C6 C 0.6366(3) 0.1605(3) 0.00165(14) 0.0693(15) Uani 1 1 d .
H6A H 0.6193 0.2181 -0.0004 0.104 Uiso 1 1 calc R
H6B H 0.6127 0.1299 -0.0242 0.104 Uiso 1 1 calc R
H6C H 0.6940 0.1581 0.0022 0.104 Uiso 1 1 calc R
C7 C 0.6258(3) 0.0301(3) 0.04158(15) 0.0553(12) Uani 1 1 d .
H7A H 0.6188 0.0045 0.0703 0.083 Uiso 1 1 calc R
H7B H 0.6797 0.0205 0.0341 0.083 Uiso 1 1 calc R
H7C H 0.5885 0.0059 0.0185 0.083 Uiso 1 1 calc R
C8 C 0.6570(3) 0.3106(3) 0.07442(16) 0.0617(13) Uani 1 1 d .
H8A H 0.6334 0.3088 0.0435 0.093 Uiso 1 1 calc R
H8B H 0.7144 0.3072 0.0750 0.093 Uiso 1 1 calc R
H8C H 0.6426 0.3624 0.0882 0.093 Uiso 1 1 calc R
C9 C 0.6557(3) 0.2519(3) 0.14958(13) 0.0510(11) Uani 1 1 d .
H9A H 0.6435 0.2034 0.1670 0.076 Uiso 1 1 calc R
H9B H 0.6294 0.3004 0.1606 0.076 Uiso 1 1 calc R
H9C H 0.7127 0.2610 0.1524 0.076 Uiso 1 1 calc R
C10 C 0.8296(2) 0.1834(2) 0.14133(13) 0.0379(9) Uani 1 1 d .
C11 C 0.8705(2) 0.2381(3) 0.11629(15) 0.0522(11) Uani 1 1 d .
H11A H 0.8573 0.2404 0.0850 0.063 Uiso 1 1 calc R
C12 C 0.9302(3) 0.2900(3) 0.1353(2) 0.0660(14) Uani 1 1 d .
H12A H 0.9557 0.3270 0.1170 0.079 Uiso 1 1 calc R
C13 C 0.9522(3) 0.2875(3) 0.1806(2) 0.0667(15) Uani 1 1 d .
H13A H 0.9934 0.3216 0.1935 0.080 Uiso 1 1 calc R
C14 C 0.9135(3) 0.2353(3) 0.20630(17) 0.0607(13) Uani 1 1 d .
H14A H 0.9273 0.2332 0.2375 0.073 Uiso 1 1 calc R
C15 C 0.8539(2) 0.1850(3) 0.18692(14) 0.0471(11) Uani 1 1 d .
H15A H 0.8279 0.1495 0.2058 0.057 Uiso 1 1 calc R
C16 C 0.8089(2) 0.0354(3) 0.07535(13) 0.0382(9) Uani 1 1 d .
C17 C 0.8465(2) 0.0664(3) 0.03996(14) 0.0485(11) Uani 1 1 d .
H17A H 0.8400 0.1231 0.0327 0.058 Uiso 1 1 calc R
C18 C 0.8932(3) 0.0186(3) 0.01473(16) 0.0601(13) Uani 1 1 d .
H18A H 0.9165 0.0425 -0.0096 0.072 Uiso 1 1 calc R
C19 C 0.9058(3) -0.0638(3) 0.02498(16) 0.0550(12) Uani 1 1 d .
H19A H 0.9385 -0.0968 0.0083 0.066 Uiso 1 1 calc R
C20 C 0.8703(2) -0.0966(3) 0.05959(16) 0.0536(12) Uani 1 1 d .
H20A H 0.8781 -0.1531 0.0671 0.064 Uiso 1 1 calc R
C21 C 0.8232(2) -0.0485(3) 0.08367(14) 0.0442(10) Uani 1 1 d .
H21A H 0.7990 -0.0736 0.1073 0.053 Uiso 1 1 calc R
C22 C 0.7125(2) 0.0310(3) 0.16264(13) 0.0412(10) Uani 1 1 d .
C23 C 0.7655(3) -0.0152(3) 0.19141(14) 0.0519(11) Uani 1 1 d .
H23A H 0.8202 -0.0105 0.1885 0.062 Uiso 1 1 calc R
C24 C 0.7409(4) -0.0674(3) 0.22395(15) 0.0682(15) Uani 1 1 d .
H24A H 0.7784 -0.0980 0.2426 0.082 Uiso 1 1 calc R
C25 C 0.6612(4) -0.0745(3) 0.22888(18) 0.0749(17) Uani 1 1 d .
H25A H 0.6440 -0.1099 0.2511 0.090 Uiso 1 1 calc R
C26 C 0.6071(4) -0.0304(3) 0.20173(18) 0.0683(15) Uani 1 1 d .
H26A H 0.5525 -0.0351 0.2050 0.082 Uiso 1 1 calc R
C27 C 0.6330(3) 0.0207(3) 0.16957(15) 0.0494(11) Uani 1 1 d .
H27A H 0.5948 0.0506 0.1511 0.059 Uiso 1 1 calc R
C28 C 0.7121(3) -0.2698(3) 0.05705(16) 0.0669(14) Uani 1 1 d .
H28A H 0.6952 -0.3210 0.0411 0.080 Uiso 1 1 calc R
H28B H 0.7684 -0.2603 0.0535 0.080 Uiso 1 1 calc R
C29 C 0.6638(3) -0.1985(4) 0.03902(18) 0.0835(19) Uani 1 1 d .
H29A H 0.6412 -0.2092 0.0081 0.100 Uiso 1 1 calc R
H29B H 0.6956 -0.1474 0.0396 0.100 Uiso 1 1 calc R
C30 C 0.6002(3) -0.1925(4) 0.07014(19) 0.0783(17) Uani 1 1 d .
H30A H 0.5774 -0.1364 0.0702 0.094 Uiso 1 1 calc R
H30B H 0.5576 -0.2330 0.0624 0.094 Uiso 1 1 calc R
C31 C 0.6450(3) -0.2125(3) 0.11376(18) 0.0700(14) Uani 1 1 d .
H31A H 0.6734 -0.1634 0.1264 0.084 Uiso 1 1 calc R
H31B H 0.6094 -0.2329 0.1353 0.084 Uiso 1 1 calc R
C32 C 0.6016(3) -0.4303(4) 0.19764(18) 0.0876(19) Uani 1 1 d .
H32A H 0.5848 -0.3812 0.2138 0.105 Uiso 1 1 calc R
H32B H 0.6435 -0.4590 0.2167 0.105 Uiso 1 1 calc R
C33 C 0.5349(5) -0.4856(6) 0.1866(3) 0.149(4) Uani 1 1 d .
H33A H 0.5485 -0.5423 0.1966 0.178 Uiso 1 1 calc R
H33B H 0.4888 -0.4671 0.2015 0.178 Uiso 1 1 calc R
C34 C 0.5166(4) -0.4838(5) 0.1388(3) 0.117(3) Uani 1 1 d .
H34A H 0.5256 -0.5386 0.1258 0.141 Uiso 1 1 calc R
H34B H 0.4609 -0.4681 0.1310 0.141 Uiso 1 1 calc R
C35 C 0.5680(4) -0.4238(5) 0.1224(2) 0.106(2) Uani 1 1 d .
H35A H 0.5385 -0.3727 0.1140 0.127 Uiso 1 1 calc R
H35B H 0.5909 -0.4453 0.0958 0.127 Uiso 1 1 calc R
C36 C 0.8833(3) -0.3948(4) 0.18734(18) 0.0737(15) Uani 1 1 d .
H36A H 0.8711 -0.4390 0.2082 0.088 Uiso 1 1 calc R
H36B H 0.9364 -0.3732 0.1972 0.088 Uiso 1 1 calc R
C37 C 0.8834(3) -0.4304(4) 0.14116(19) 0.0722(15) Uani 1 1 d .
H37A H 0.9021 -0.3881 0.1210 0.087 Uiso 1 1 calc R
H37B H 0.9201 -0.4777 0.1419 0.087 Uiso 1 1 calc R
C38 C 0.8046(4) -0.4783(4) 0.07598(19) 0.103(2) Uani 1 1 d .
H38A H 0.8423 -0.5228 0.0726 0.154 Uiso 1 1 calc R
H38B H 0.8202 -0.4293 0.0599 0.154 Uiso 1 1 calc R
H38C H 0.7520 -0.4959 0.0638 0.154 Uiso 1 1 calc R
C39 C 0.7811(4) -0.5323(3) 0.1475(2) 0.0847(18) Uani 1 1 d .
H39A H 0.8192 -0.5764 0.1436 0.127 Uiso 1 1 calc R
H39B H 0.7285 -0.5503 0.1355 0.127 Uiso 1 1 calc R
H39C H 0.7809 -0.5195 0.1792 0.127 Uiso 1 1 calc R
C40 C 0.8561(3) -0.2508(3) 0.17136(17) 0.0674(14) Uani 1 1 d .
H40A H 0.9054 -0.2364 0.1890 0.101 Uiso 1 1 calc R
H40B H 0.8179 -0.2061 0.1732 0.101 Uiso 1 1 calc R
H40C H 0.8660 -0.2590 0.1402 0.101 Uiso 1 1 calc R
C41 C 0.8114(4) -0.3131(4) 0.23511(16) 0.0860(19) Uani 1 1 d .
H41A H 0.8607 -0.2955 0.2517 0.129 Uiso 1 1 calc R
H41B H 0.7932 -0.3643 0.2480 0.129 Uiso 1 1 calc R
H41C H 0.7715 -0.2701 0.2368 0.129 Uiso 1 1 calc R

loop_
_atom_site_aniso_label
_atom_site_aniso_U_11
_atom_site_aniso_U_22
_atom_site_aniso_U_33
_atom_site_aniso_U_23
_atom_site_aniso_U_13
_atom_site_aniso_U_12
Al1 0.0314(6) 0.0390(7) 0.0356(6) 0.0003(5) 0.0031(5) 0.0022(5)
Li1 0.057(5) 0.063(5) 0.055(4) -0.005(4) 0.006(4) 0.002(4)
O1 0.077(2) 0.080(2) 0.0503(19) 0.0086(17) 0.0131(17) 0.023(2)
O2 0.061(2) 0.081(2) 0.056(2) 0.0016(18) 0.0000(17) -0.0063(18)
N1 0.0305(16) 0.0401(19) 0.0326(16) -0.0055(14) 0.0003(13) 0.0061(15)
N2 0.075(3) 0.058(3) 0.040(2) -0.0056(18) 0.0123(19) -0.011(2)
N3 0.064(3) 0.066(3) 0.061(2) -0.017(2) 0.007(2) -0.002(2)
C1 0.041(2) 0.040(2) 0.040(2) -0.0087(18) -0.0069(18) 0.0048(19)
C2 0.042(2) 0.061(3) 0.074(3) -0.028(3) -0.013(2) 0.013(2)
C3 0.047(3) 0.077(4) 0.088(4) -0.036(3) -0.022(3) 0.020(3)
C4 0.047(3) 0.051(3) 0.071(3) -0.024(2) 0.002(2) 0.014(2)
C5 0.039(2) 0.040(2) 0.036(2) -0.0078(17) -0.0037(17) 0.0079(19)
C6 0.089(4) 0.084(4) 0.035(2) -0.010(2) 0.004(2) 0.005(3)
C7 0.051(3) 0.051(3) 0.061(3) -0.021(2) -0.009(2) 0.008(2)
C8 0.085(4) 0.042(3) 0.058(3) 0.003(2) 0.007(3) 0.003(3)
C9 0.057(3) 0.052(3) 0.043(2) -0.016(2) 0.001(2) 0.014(2)
C10 0.0258(19) 0.047(3) 0.041(2) -0.0021(18) 0.0018(17) 0.0031(18)
C11 0.046(2) 0.057(3) 0.054(3) 0.000(2) 0.011(2) -0.004(2)
C12 0.045(3) 0.055(3) 0.100(4) -0.003(3) 0.020(3) -0.007(2)
C13 0.039(3) 0.059(3) 0.100(4) -0.022(3) -0.008(3) -0.007(2)
C14 0.051(3) 0.065(3) 0.062(3) -0.010(3) -0.013(2) 0.000(3)
C15 0.040(2) 0.053(3) 0.048(2) -0.003(2) -0.001(2) -0.002(2)
C16 0.033(2) 0.040(2) 0.041(2) 0.0007(18) -0.0021(17) 0.0036(18)
C17 0.050(3) 0.046(3) 0.052(3) 0.002(2) 0.015(2) 0.007(2)
C18 0.049(3) 0.078(4) 0.057(3) -0.006(3) 0.022(2) 0.007(3)
C19 0.044(3) 0.057(3) 0.065(3) -0.015(2) 0.017(2) 0.012(2)
C20 0.042(2) 0.043(3) 0.075(3) -0.004(2) 0.005(2) 0.012(2)
C21 0.033(2) 0.045(3) 0.055(3) -0.003(2) 0.0059(19) 0.0089(19)
C22 0.045(2) 0.040(2) 0.039(2) -0.0001(18) 0.0059(19) -0.0030(19)
C23 0.065(3) 0.048(3) 0.043(2) -0.001(2) 0.005(2) 0.000(2)
C24 0.116(5) 0.044(3) 0.043(3) 0.004(2) 0.000(3) 0.007(3)
C25 0.120(5) 0.056(3) 0.053(3) -0.002(3) 0.031(3) -0.029(3)
C26 0.085(4) 0.056(3) 0.068(3) -0.003(3) 0.027(3) -0.028(3)
C27 0.053(3) 0.042(3) 0.054(3) -0.004(2) 0.013(2) -0.006(2)
C28 0.069(3) 0.081(4) 0.052(3) 0.002(3) 0.008(3) -0.002(3)
C29 0.064(3) 0.120(5) 0.064(3) 0.024(3) -0.012(3) -0.011(3)
C30 0.062(3) 0.089(4) 0.085(4) 0.031(3) 0.011(3) 0.008(3)
C31 0.065(3) 0.071(4) 0.075(4) 0.005(3) 0.015(3) 0.011(3)
C32 0.072(4) 0.131(6) 0.061(3) -0.005(3) 0.011(3) -0.019(4)
C33 0.117(7) 0.205(10) 0.126(7) 0.014(7) 0.022(6) -0.063(7)
C34 0.088(5) 0.130(7) 0.130(7) -0.021(5) -0.012(5) -0.037(5)
C35 0.085(4) 0.146(7) 0.080(4) 0.006(4) -0.025(4) -0.038(5)
C36 0.068(3) 0.072(4) 0.078(4) -0.005(3) -0.009(3) -0.003(3)
C37 0.057(3) 0.072(4) 0.087(4) -0.012(3) 0.008(3) 0.009(3)
C38 0.126(6) 0.116(6) 0.065(4) -0.034(4) 0.006(4) 0.029(5)
C39 0.088(4) 0.055(4) 0.111(5) -0.001(3) 0.006(4) 0.000(3)
C40 0.078(4) 0.061(3) 0.064(3) -0.003(3) 0.011(3) -0.015(3)
C41 0.122(5) 0.093(4) 0.045(3) -0.009(3) 0.020(3) -0.027(4)

loop_
_atom_type_symbol
_atom_type_description
_atom_type_scat_dispersion_real
_atom_type_scat_dispersion_imag
_atom_type_scat_source
C C 0.0033 0.0016 'International Tables Vol C Tables 4.2.6.8 and 6.1.1.4'
H H 0.0000 0.0000 'International Tables Vol C Tables 4.2.6.8 and 6.1.1.4'
N N 0.0061 0.0033 'International Tables Vol C Tables 4.2.6.8 and 6.1.1.4'
O O 0.0106 0.0060 'International Tables Vol C Tables 4.2.6.8 and 6.1.1.4'
Li Li -0.0003 0.0001 'International Tables Vol C Tables 4.2.6.8 and 6.1.1.4'
Al Al 0.0645 0.0514 'International Tables Vol C Tables 4.2.6.8 and 6.1.1.4'

loop_
_geom_angle_atom_site_label_1
_geom_angle_atom_site_label_2
_geom_angle_atom_site_label_3
_geom_angle
N1 Al1 C16 116.71(15)
N1 Al1 C22 108.44(16)
C16 Al1 C22 106.78(17)
N1 Al1 C10 115.38(16)
C16 Al1 C10 100.74(16)
C22 Al1 C10 108.13(17)
O1 Li1 O2 101.5(4)
O1 Li1 N3 119.0(4)
O2 Li1 N3 112.4(4)
O1 Li1 N2 109.4(4)
O2 Li1 N2 127.9(4)
N3 Li1 N2 88.0(3)
C28 O1 C31 108.2(4)
C28 O1 Li1 128.4(4)
C31 O1 Li1 122.2(4)
C32 O2 C35 107.9(4)
C32 O2 Li1 130.8(4)
C35 O2 Li1 121.2(4)
C5 N1 C1 115.8(3)
C5 N1 Al1 121.8(2)
C1 N1 Al1 122.1(2)
C41 N2 C40 108.0(4)
C41 N2 C36 108.0(4)
C40 N2 C36 109.7(4)
C41 N2 Li1 119.4(4)
C40 N2 Li1 107.7(4)
C36 N2 Li1 103.7(4)
C39 N3 C38 109.1(5)
C39 N3 C37 110.2(4)
C38 N3 C37 108.5(4)
C39 N3 Li1 104.9(4)
C38 N3 Li1 120.7(4)
C37 N3 Li1 103.2(4)
N1 C1 C7 110.0(3)
N1 C1 C6 113.1(3)
C7 C1 C6 107.1(4)
N1 C1 C2 112.2(3)
C7 C1 C2 105.0(4)
C6 C1 C2 109.0(4)
C3 C2 C1 114.6(4)
C3 C2 H2A 108.6
C1 C2 H2A 108.6
C3 C2 H2B 108.6
C1 C2 H2B 108.6
H2A C2 H2B 107.6
C4 C3 C2 107.9(4)
C4 C3 H3A 110.1
C2 C3 H3A 110.1
C4 C3 H3B 110.1
C2 C3 H3B 110.1
H3A C3 H3B 108.4
C3 C4 C5 114.0(4)
C3 C4 H4A 108.7
C5 C4 H4A 108.7
C3 C4 H4B 108.7
C5 C4 H4B 108.7
H4A C4 H4B 107.6
N1 C5 C8 113.6(3)
N1 C5 C9 109.9(3)
C8 C5 C9 106.4(3)
N1 C5 C4 112.1(3)
C8 C5 C4 109.7(4)
C9 C5 C4 104.6(3)
C1 C6 H6A 109.5
C1 C6 H6B 109.5
H6A C6 H6B 109.5
C1 C6 H6C 109.5
H6A C6 H6C 109.5
H6B C6 H6C 109.5
C1 C7 H7A 109.5
C1 C7 H7B 109.5
H7A C7 H7B 109.5
C1 C7 H7C 109.5
H7A C7 H7C 109.5
H7B C7 H7C 109.5
C5 C8 H8A 109.5
C5 C8 H8B 109.5
H8A C8 H8B 109.5
C5 C8 H8C 109.5
H8A C8 H8C 109.5
H8B C8 H8C 109.5
C5 C9 H9A 109.5
C5 C9 H9B 109.5
H9A C9 H9B 109.5
C5 C9 H9C 109.5
H9A C9 H9C 109.5
H9B C9 H9C 109.5
C11 C10 C15 113.9(4)
C11 C10 Al1 123.2(3)
C15 C10 Al1 122.8(3)
C12 C11 C10 122.7(4)
C12 C11 H11A 118.6
C10 C11 H11A 118.6
C13 C12 C11 120.4(5)
C13 C12 H12A 119.8
C11 C12 H12A 119.8
C14 C13 C12 118.7(5)
C14 C13 H13A 120.7
C12 C13 H13A 120.7
C13 C14 C15 120.1(5)
C13 C14 H14A 120.0
C15 C14 H14A 120.0
C14 C15 C10 124.1(4)
C14 C15 H15A 117.9
C10 C15 H15A 117.9
C17 C16 C21 113.7(4)
C17 C16 Al1 123.7(3)
C21 C16 Al1 122.4(3)
C16 C17 C18 123.4(4)
C16 C17 H17A 118.3
C18 C17 H17A 118.3
C19 C18 C17 120.0(4)
C19 C18 H18A 120.0
C17 C18 H18A 120.0
C20 C19 C18 118.4(4)
C20 C19 H19A 120.8
C18 C19 H19A 120.8
C19 C20 C21 120.5(4)
C19 C20 H20A 119.7
C21 C20 H20A 119.7
C20 C21 C16 123.8(4)
C20 C21 H21A 118.1
C16 C21 H21A 118.1
C27 C22 C23 114.7(4)
C27 C22 Al1 121.3(3)
C23 C22 Al1 124.0(3)
C24 C23 C22 122.6(5)
C24 C23 H23A 118.7
C22 C23 H23A 118.7
C25 C24 C23 119.4(5)
C25 C24 H24A 120.3
C23 C24 H24A 120.3
C26 C25 C24 120.2(5)
C26 C25 H25A 119.9
C24 C25 H25A 119.9
C25 C26 C27 119.3(5)
C25 C26 H26A 120.4
C27 C26 H26A 120.4
C26 C27 C22 123.8(5)
C26 C27 H27A 118.1
C22 C27 H27A 118.1
O1 C28 C29 106.9(4)
O1 C28 H28A 110.3
C29 C28 H28A 110.3
O1 C28 H28B 110.3
C29 C28 H28B 110.3
H28A C28 H28B 108.6
C28 C29 C30 103.2(4)
C28 C29 H29A 111.1
C30 C29 H29A 111.1
C28 C29 H29B 111.1
C30 C29 H29B 111.1
H29A C29 H29B 109.1
C31 C30 C29 101.3(4)
C31 C30 H30A 111.5
C29 C30 H30A 111.5
C31 C30 H30B 111.5
C29 C30 H30B 111.5
H30A C30 H30B 109.3
O1 C31 C30 104.4(4)
O1 C31 H31A 110.9
C30 C31 H31A 110.9
O1 C31 H31B 110.9
C30 C31 H31B 110.9
H31A C31 H31B 108.9
O2 C32 C33 106.4(5)
O2 C32 H32A 110.4
C33 C32 H32A 110.4
O2 C32 H32B 110.4
C33 C32 H32B 110.4
H32A C32 H32B 108.6
C34 C33 C32 107.7(6)
C34 C33 H33A 110.2
C32 C33 H33A 110.2
C34 C33 H33B 110.2
C32 C33 H33B 110.2
H33A C33 H33B 108.5
C35 C34 C33 106.1(6)
C35 C34 H34A 110.5
C33 C34 H34A 110.5
C35 C34 H34B 110.5
C33 C34 H34B 110.5
H34A C34 H34B 108.7
C34 C35 O2 107.7(5)
C34 C35 H35A 110.2
O2 C35 H35A 110.2
C34 C35 H35B 110.2
O2 C35 H35B 110.2
H35A C35 H35B 108.5
N2 C36 C37 111.6(4)
N2 C36 H36A 109.3
C37 C36 H36A 109.3
N2 C36 H36B 109.3
C37 C36 H36B 109.3
H36A C36 H36B 108.0
N3 C37 C36 111.4(4)
N3 C37 H37A 109.4
C36 C37 H37A 109.4
N3 C37 H37B 109.4
C36 C37 H37B 109.4
H37A C37 H37B 108.0
N3 C38 H38A 109.5
N3 C38 H38B 109.5
H38A C38 H38B 109.5
N3 C38 H38C 109.5
H38A C38 H38C 109.5
H38B C38 H38C 109.5
N3 C39 H39A 109.5
N3 C39 H39B 109.5
H39A C39 H39B 109.5
N3 C39 H39C 109.5
H39A C39 H39C 109.5
H39B C39 H39C 109.5
N2 C40 H40A 109.5
N2 C40 H40B 109.5
H40A C40 H40B 109.5
N2 C40 H40C 109.5
H40A C40 H40C 109.5
H40B C40 H40C 109.5
N2 C41 H41A 109.5
N2 C41 H41B 109.5
H41A C41 H41B 109.5
N2 C41 H41C 109.5
H41A C41 H41C 109.5
H41B C41 H41C 109.5

loop_
_geom_bond_atom_site_label_1
_geom_bond_atom_site_label_2
_geom_bond_distance
Al1 N1 1.891(3)
Al1 C16 2.015(4)
Al1 C22 2.020(4)
Al1 C10 2.034(4)
Li1 O1 1.932(9)
Li1 O2 1.940(9)
Li1 N3 2.080(9)
Li1 N2 2.092(9)
O1 C28 1.431(5)
O1 C31 1.459(6)
O2 C32 1.403(6)
O2 C35 1.430(6)
N1 C5 1.483(5)
N1 C1 1.496(4)
N2 C41 1.455(6)
N2 C40 1.466(6)
N2 C36 1.493(6)
N3 C39 1.469(7)
N3 C38 1.475(6)
N3 C37 1.487(6)
C1 C7 1.513(6)
C1 C6 1.531(6)
C1 C2 1.538(6)
C2 C3 1.507(6)
C2 H2A 0.9900
C2 H2B 0.9900
C3 C4 1.509(6)
C3 H3A 0.9900
C3 H3B 0.9900
C4 C5 1.547(6)
C4 H4A 0.9900
C4 H4B 0.9900
C5 C8 1.537(6)
C5 C9 1.539(5)
C6 H6A 0.9800
C6 H6B 0.9800
C6 H6C 0.9800
C7 H7A 0.9800
C7 H7B 0.9800
C7 H7C 0.9800
C8 H8A 0.9800
C8 H8B 0.9800
C8 H8C 0.9800
C9 H9A 0.9800
C9 H9B 0.9800
C9 H9C 0.9800
C10 C11 1.396(6)
C10 C15 1.399(5)
C11 C12 1.401(6)
C11 H11A 0.9500
C12 C13 1.383(7)
C12 H12A 0.9500
C13 C14 1.362(7)
C13 H13A 0.9500
C14 C15 1.388(6)
C14 H14A 0.9500
C15 H15A 0.9500
C16 C17 1.393(5)
C16 C21 1.400(6)
C17 C18 1.391(6)
C17 H17A 0.9500
C18 C19 1.384(7)
C18 H18A 0.9500
C19 C20 1.366(6)
C19 H19A 0.9500
C20 C21 1.378(6)
C20 H20A 0.9500
C21 H21A 0.9500
C22 C27 1.403(6)
C22 C23 1.408(6)
C23 C24 1.392(6)
C23 H23A 0.9500
C24 C25 1.388(8)
C24 H24A 0.9500
C25 C26 1.375(8)
C25 H25A 0.9500
C26 C27 1.381(6)
C26 H26A 0.9500
C27 H27A 0.9500
C28 C29 1.492(7)
C28 H28A 0.9900
C28 H28B 0.9900
C29 C30 1.507(7)
C29 H29A 0.9900
C29 H29B 0.9900
C30 C31 1.494(7)
C30 H30A 0.9900
C30 H30B 0.9900
C31 H31A 0.9900
C31 H31B 0.9900
C32 C33 1.463(9)
C32 H32A 0.9900
C32 H32B 0.9900
C33 C34 1.448(10)
C33 H33A 0.9900
C33 H33B 0.9900
C34 C35 1.429(9)
C34 H34A 0.9900
C34 H34B 0.9900
C35 H35A 0.9900
C35 H35B 0.9900
C36 C37 1.509(7)
C36 H36A 0.9900
C36 H36B 0.9900
C37 H37A 0.9900
C37 H37B 0.9900
C38 H38A 0.9800
C38 H38B 0.9800
C38 H38C 0.9800
C39 H39A 0.9800
C39 H39B 0.9800
C39 H39C 0.9800
C40 H40A 0.9800
C40 H40B 0.9800
C40 H40C 0.9800
C41 H41A 0.9800
C41 H41B 0.9800
C41 H41C 0.9800
